data_1516496
loop_
_publ_author_name
'Shiao, Hui-Yi'
'Hsieh, Hsing-Pang'
'Liao, Chun-Chen'

_publ_section_title
;
 First total syntheses of (+-)-annuionone B and (+-)-tanarifuranonol
;
_journal_coden_ASTM ORLEF7
_journal_issue 3
_journal_name_full 'Organic Letters'
_journal_page_first 449
_journal_page_last 452
_journal_paper_doi 10.1021/ol7028178
_journal_volume 10
_journal_year 2008
_chemical_formula_sum 'C26 H13 N5 O9'
_chemical_formula_weight 554.53
_space_group_IT_number 2
_symmetry_cell_setting triclinic
_symmetry_space_group_name_Hall '-P 1'
_symmetry_space_group_name_H-M 'P -1'
_atom_sites_solution_hydrogens geom
_atom_sites_solution_primary direct
_atom_sites_solution_secondary difmap
_audit_creation_method SHELXL-97
_cell_angle_alpha 98.282(5)
_cell_angle_beta 94.186(5)
_cell_angle_gamma 97.013(5)
_cell_formula_units_Z 4
_cell_length_a 12.316(5)
_cell_length_b 12.554(5)
_cell_length_c 17.588(7)
_cell_measurement_reflns_used 2403
_cell_measurement_temperature 273(2)
_cell_measurement_theta_max 25
_cell_measurement_theta_min 2.5
_cell_volume 2659.5(18)
_computing_cell_refinement 'Bruker Smart'
_computing_data_collection 'Bruker Smart'
_computing_data_reduction 'Bruker Saint'
_computing_molecular_graphics 'Bruker Shelxtl'
_computing_publication_material 'Bruker Shelxtl'
_computing_structure_refinement 'Shelxtl-97 (Sheldrick, 2000)'
_computing_structure_solution 'Shelxtl-97 (Sheldrick, 1990)'
_diffrn_ambient_temperature 273(2)
_diffrn_measured_fraction_theta_full 0.983
_diffrn_measured_fraction_theta_max 0.983
_diffrn_measurement_device_type 'CCD area detector'
_diffrn_measurement_method 'phi and omega scans'
_diffrn_radiation_monochromator graphite
_diffrn_radiation_source 'fine-focus sealed tube'
_diffrn_radiation_type MoK\a
_diffrn_radiation_wavelength 0.71073
_diffrn_reflns_av_R_equivalents 0.1051
_diffrn_reflns_av_sigmaI/netI 0.2215
_diffrn_reflns_limit_h_max 16
_diffrn_reflns_limit_h_min -16
_diffrn_reflns_limit_k_max 16
_diffrn_reflns_limit_k_min -16
_diffrn_reflns_limit_l_max 23
_diffrn_reflns_limit_l_min -23
_diffrn_reflns_number 29275
_diffrn_reflns_theta_full 28.44
_diffrn_reflns_theta_max 28.44
_diffrn_reflns_theta_min 1.17
_exptl_absorpt_coefficient_mu 0.106
_exptl_absorpt_correction_T_max 0.94483
_exptl_absorpt_correction_T_min 0.86759
_exptl_absorpt_correction_type empirical
_exptl_crystal_colour yellow
_exptl_crystal_density_diffrn 1.385
_exptl_crystal_density_meas ?
_exptl_crystal_density_method 'not measured'
_exptl_crystal_description columnar
_exptl_crystal_F_000 1164
_exptl_crystal_size_max 0.20
_exptl_crystal_size_mid 0.05
_exptl_crystal_size_min 0.05
_refine_diff_density_max 0.955
_refine_diff_density_min -0.597
_refine_diff_density_rms 0.115
_refine_ls_extinction_coef 0.019(2)
_refine_ls_extinction_expression Fc^*^=kFc[1+0.001xFc^2^\l^3^/sin(2\q)]^-1/4^
_refine_ls_extinction_method SHELXL
_refine_ls_goodness_of_fit_ref 0.946
_refine_ls_hydrogen_treatment constr
_refine_ls_matrix_type full
_refine_ls_number_parameters 722
_refine_ls_number_reflns 13179
_refine_ls_number_restraints 1
_refine_ls_restrained_S_all 0.946
_refine_ls_R_factor_all 0.2462
_refine_ls_R_factor_gt 0.1052
_refine_ls_shift/su_max 0.009
_refine_ls_shift/su_mean 0.001
_refine_ls_structure_factor_coef Fsqd
_refine_ls_weighting_details 'calc w=1/[\s^2^(Fo^2^)+(0.1361P)^2^+0.0000P] where P=(Fo^2^+2Fc^2^)/3'
_refine_ls_weighting_scheme calc
_refine_ls_wR_factor_gt 0.2580
_refine_ls_wR_factor_ref 0.3074
_reflns_number_gt 4479
_reflns_number_total 13179
_reflns_threshold_expression >2sigma(I)
_cod_duplicate_entry 1504511
_cod_data_source_file ol7028178-file003.cif
_cod_data_source_block 06nv09lm
_cod_depositor_comments
;
The following automatic conversions were performed:

'_symmetry_cell_setting' value 'Triclinic' changed to 'triclinic'
according to
/usr/data/users/saulius/automatic-downloads/retrospective/ACS/lib/dictionaries/cif_core.dic
dictionary named 'cif_core.dic' version 2.4.2 from
2011-04-26.

'_exptl_absorpt_correction_type' value 'Empirical'
changed to 'empirical' according to
/usr/data/users/saulius/automatic-downloads/retrospective/ACS/lib/dictionaries/cif_core.dic
dictionary named 'cif_core.dic' version 2.4.2 from 2011-04-26.

Automatic conversion script
Id: cif_fix_values 2281 2013-09-26 08:29:07Z andrius 

The following automatic conversions were performed:

'_exptl_crystal_density_meas' value 'not measured' was changed to '?'
- the value is perceived as not measured.

Automatic conversion script
Id: cif_fix_values 3008 2015-01-20 13:52:24Z robertas 

 Updated bibliographic information.

 Antanas Vaitkus,
 2019-09-22

 Marked entry as a duplicate of entry 1504511.

 Antanas Vaitkus,
 2019-09-22
;
_cod_original_cell_volume 2659.6(17)
_cod_original_sg_symbol_H-M P-1
_cod_database_code 1516496

loop_
_symmetry_equiv_pos_as_xyz
'x, y, z'
'-x, -y, -z'

loop_
_atom_site_label
_atom_site_type_symbol
_atom_site_fract_x
_atom_site_fract_y
_atom_site_fract_z
_atom_site_U_iso_or_equiv
_atom_site_adp_type
_atom_site_occupancy
_atom_site_symmetry_multiplicity
_atom_site_calc_flag
_atom_site_refinement_flags
C1 C 0.3246(4) 0.9904(4) 0.0855(3) 0.0312(12) Uani 1 1 d .
C2 C 0.3349(4) 1.1008(4) 0.0821(3) 0.0351(13) Uani 1 1 d .
H2A H 0.2729 1.1357 0.0776 0.042 Uiso 1 1 calc R
C3 C 0.4378(5) 1.1573(4) 0.0857(3) 0.0374(13) Uani 1 1 d .
C4 C 0.5312(5) 1.1068(5) 0.0924(3) 0.0392(14) Uani 1 1 d .
H4A H 0.6002 1.1469 0.0935 0.047 Uiso 1 1 calc R
C5 C 0.5228(4) 0.9986(4) 0.0975(3) 0.0359(13) Uani 1 1 d .
H5A H 0.5861 0.9659 0.1032 0.043 Uiso 1 1 calc R
C6 C 0.4182(4) 0.9359(4) 0.0942(3) 0.0333(12) Uani 1 1 d .
C7 C 0.4902(4) 0.6755(5) 0.0993(3) 0.0350(13) Uani 1 1 d .
C8 C 0.3825(4) 0.6048(5) 0.0840(3) 0.0477(16) Uani 1 1 d .
H8A H 0.3247 0.6491 0.0798 0.072 Uiso 1 1 calc R
H8B H 0.3718 0.5641 0.1257 0.072 Uiso 1 1 calc R
H8C H 0.3814 0.5557 0.0367 0.072 Uiso 1 1 calc R
C9 C 0.5922(4) 0.6222(4) 0.1082(3) 0.0427(14) Uani 1 1 d .
H9A H 0.5931 0.5679 0.0631 0.051 Uiso 1 1 calc R
H9B H 0.5886 0.5848 0.1527 0.051 Uiso 1 1 calc R
C10 C 0.7001(4) 0.6999(4) 0.1181(3) 0.0398(14) Uani 1 1 d .
H10A H 0.7006 0.7431 0.0766 0.048 Uiso 1 1 calc R
H10B H 0.7033 0.7491 0.1663 0.048 Uiso 1 1 calc R
C11 C 0.8027(4) 0.6422(5) 0.1181(3) 0.0467(16) Uani 1 1 d .
H11A H 0.7863 0.5757 0.0802 0.056 Uiso 1 1 calc R
C12 C 0.9073(5) 0.7093(5) 0.0959(3) 0.0492(16) Uani 1 1 d .
C13 C 0.9327(4) 0.8160(5) 0.1519(3) 0.0403(14) Uani 1 1 d .
H13A H 0.9987 0.8569 0.1386 0.048 Uiso 1 1 calc R
H13B H 0.8729 0.8585 0.1458 0.048 Uiso 1 1 calc R
C14 C 0.9488(4) 0.8010(4) 0.2352(3) 0.0348(13) Uani 1 1 d .
H14A H 0.9363 0.8681 0.2673 0.042 Uiso 1 1 calc R
C15 C 0.8740(4) 0.7082(5) 0.2569(3) 0.0474(15) Uani 1 1 d .
H15A H 0.8052 0.7331 0.2699 0.057 Uiso 1 1 calc R
H15B H 0.9076 0.6852 0.3024 0.057 Uiso 1 1 calc R
C16 C 0.8507(4) 0.6113(5) 0.1919(4) 0.0505(17) Uani 1 1 d .
C17 C 0.7847(5) 0.5157(5) 0.2222(5) 0.077(2) Uani 1 1 d .
H17A H 0.7695 0.4544 0.1817 0.116 Uiso 1 1 calc R
H17B H 0.7168 0.5370 0.2386 0.116 Uiso 1 1 calc R
H17C H 0.8269 0.4963 0.2649 0.116 Uiso 1 1 calc R
C18 C 0.9894(5) 0.6321(6) 0.1105(4) 0.062(2) Uani 1 1 d .
H18A H 0.9916 0.5801 0.0643 0.075 Uiso 1 1 calc R
H18B H 1.0623 0.6723 0.1242 0.075 Uiso 1 1 calc R
C19 C 0.9015(5) 0.7333(7) 0.0136(4) 0.082(3) Uani 1 1 d .
H19A H 0.9687 0.7758 0.0055 0.124 Uiso 1 1 calc R
H19B H 0.8411 0.7731 0.0050 0.124 Uiso 1 1 calc R
H19C H 0.8910 0.6663 -0.0217 0.124 Uiso 1 1 calc R
C20 C 1.1400(4) 0.8689(5) 0.2650(3) 0.0363(13) Uani 1 1 d .
C21 C 1.2527(4) 0.8417(4) 0.2784(3) 0.0331(12) Uani 1 1 d .
C22 C 1.2745(4) 0.7348(4) 0.2741(3) 0.0341(12) Uani 1 1 d .
H22A H 1.2169 0.6780 0.2638 0.041 Uiso 1 1 calc R
C23 C 1.3805(4) 0.7128(4) 0.2851(3) 0.0334(12) Uani 1 1 d .
H23A H 1.3951 0.6416 0.2834 0.040 Uiso 1 1 calc R
C24 C 1.4647(4) 0.7978(4) 0.2986(3) 0.0337(12) Uani 1 1 d .
C25 C 1.4455(5) 0.9039(5) 0.3042(4) 0.0508(16) Uani 1 1 d .
H25A H 1.5033 0.9604 0.3148 0.061 Uiso 1 1 calc R
C26 C 1.3388(5) 0.9249(5) 0.2937(4) 0.0553(18) Uani 1 1 d .
H26A H 1.3247 0.9964 0.2970 0.066 Uiso 1 1 calc R
C27 C 0.0263(4) 0.1819(4) 0.4056(3) 0.0358(13) Uani 1 1 d .
C28 C 0.0450(4) 0.0781(4) 0.4148(3) 0.0393(14) Uani 1 1 d .
H28A H 0.0033 0.0184 0.3842 0.047 Uiso 1 1 calc R
C29 C 0.1249(4) 0.0632(4) 0.4690(3) 0.0371(13) Uani 1 1 d .
C30 C 0.1846(4) 0.1518(5) 0.5182(3) 0.0396(14) Uani 1 1 d .
H30A H 0.2366 0.1408 0.5563 0.048 Uiso 1 1 calc R
C31 C 0.1662(4) 0.2529(4) 0.5101(3) 0.0330(12) Uani 1 1 d .
H31A H 0.2043 0.3112 0.5442 0.040 Uiso 1 1 calc R
C32 C 0.0904(4) 0.2738(4) 0.4511(3) 0.0334(12) Uani 1 1 d .
C33 C 0.1482(4) 0.5545(4) 0.4568(3) 0.0321(12) Uani 1 1 d .
C34 C 0.0668(4) 0.5784(4) 0.3961(3) 0.0388(14) Uani 1 1 d .
H34A H 0.0181 0.5133 0.3755 0.058 Uiso 1 1 calc R
H34B H 0.1050 0.6046 0.3554 0.058 Uiso 1 1 calc R
H34C H 0.0250 0.6327 0.4184 0.058 Uiso 1 1 calc R
C35 C 0.2316(4) 0.6494(4) 0.4957(3) 0.0341(12) Uani 1 1 d .
H35A H 0.2751 0.6750 0.4565 0.041 Uiso 1 1 calc R
H35B H 0.1918 0.7078 0.5156 0.041 Uiso 1 1 calc R
C36 C 0.3091(4) 0.6289(4) 0.5603(3) 0.0328(12) Uani 1 1 d .
H36A H 0.2665 0.6058 0.6007 0.039 Uiso 1 1 calc R
H36B H 0.3483 0.5696 0.5411 0.039 Uiso 1 1 calc R
C37 C 0.3915(5) 0.7248(4) 0.5949(4) 0.0475(16) Uani 1 1 d .
H37A H 0.3576 0.7902 0.5892 0.057 Uiso 1 1 calc R
C38 C 0.5032(7) 0.7410(10) 0.5677(4) 0.112(4) Uani 1 1 d .
C39 C 0.5599(7) 0.6539(12) 0.5697(8) 0.168(8) Uani 1 1 d .
H39A H 0.6328 0.6735 0.5541 0.202 Uiso 1 1 calc R
H39B H 0.5233 0.5944 0.5315 0.202 Uiso 1 1 calc R
C40 C 0.5722(8) 0.6140(6) 0.6436(10) 0.139(6) Uani 1 1 d .
H40A H 0.5796 0.5365 0.6339 0.167 Uiso 1 1 calc R
C41 C 0.4830(9) 0.6296(9) 0.6927(5) 0.125(5) Uani 1 1 d D
H41A H 0.5113 0.6350 0.7463 0.150 Uiso 1 1 calc R
H41B H 0.4271 0.5666 0.6809 0.150 Uiso 1 1 calc R
C42 C 0.4305(5) 0.7322(7) 0.6819(4) 0.077(3) Uani 1 1 d D
C43 C 0.3392(7) 0.7527(17) 0.7309(7) 0.339(16) Uani 1 1 d .
H43A H 0.3644 0.7544 0.7841 0.509 Uiso 1 1 calc R
H43B H 0.2788 0.6957 0.7161 0.509 Uiso 1 1 calc R
H43C H 0.3157 0.8212 0.7242 0.509 Uiso 1 1 calc R
C44 C 0.5200(6) 0.8235(6) 0.6919(6) 0.085(3) Uani 1 1 d .
H44A H 0.4934 0.8889 0.7155 0.102 Uiso 1 1 calc R
H44B H 0.5795 0.8087 0.7264 0.102 Uiso 1 1 calc R
C45 C 0.4941(9) 0.7817(19) 0.4902(6) 0.392(19) Uani 1 1 d .
H45A H 0.4645 0.7224 0.4505 0.589 Uiso 1 1 calc R
H45B H 0.5655 0.8114 0.4789 0.589 Uiso 1 1 calc R
H45C H 0.4464 0.8369 0.4925 0.589 Uiso 1 1 calc R
C46 C 0.7404(5) 0.6173(5) 0.7237(4) 0.0545(17) Uani 1 1 d .
C47 C 0.8409(4) 0.6813(5) 0.7659(3) 0.0402(14) Uani 1 1 d .
C48 C 0.8619(5) 0.7938(5) 0.7728(4) 0.0503(16) Uani 1 1 d .
H48A H 0.8099 0.8320 0.7521 0.060 Uiso 1 1 calc R
C49 C 0.9604(4) 0.8497(5) 0.8106(4) 0.0468(15) Uani 1 1 d .
H49A H 0.9762 0.9248 0.8143 0.056 Uiso 1 1 calc R
C50 C 1.0336(4) 0.7897(4) 0.8421(3) 0.0362(13) Uani 1 1 d .
C51 C 1.0129(4) 0.6783(5) 0.8368(3) 0.0383(13) Uani 1 1 d .
H51A H 1.0641 0.6402 0.8586 0.046 Uiso 1 1 calc R
C52 C 0.9174(4) 0.6250(5) 0.7997(3) 0.0382(13) Uani 1 1 d .
H52A H 0.9026 0.5500 0.7967 0.046 Uiso 1 1 calc R
N1 N 0.4473(5) 1.2730(4) 0.0829(3) 0.0469(13) Uani 1 1 d .
N2 N 0.2143(4) 0.9347(4) 0.0802(3) 0.0426(12) Uani 1 1 d .
N3 N 0.4085(3) 0.8274(4) 0.0965(2) 0.0358(11) Uani 1 1 d .
N4 N 0.5053(3) 0.7804(4) 0.1046(2) 0.0349(11) Uani 1 1 d .
N5 N 1.5780(4) 0.7753(4) 0.3109(3) 0.0418(12) Uani 1 1 d .
N6 N 0.1477(5) -0.0472(4) 0.4754(3) 0.0498(13) Uani 1 1 d .
N7 N -0.0613(4) 0.1904(4) 0.3495(3) 0.0427(12) Uani 1 1 d .
N8 N 0.0791(3) 0.3772(3) 0.4383(3) 0.0373(11) Uani 1 1 d .
N9 N 0.1561(3) 0.4620(3) 0.4779(2) 0.0339(10) Uani 1 1 d .
N10 N 1.1387(4) 0.8474(5) 0.8816(3) 0.0445(12) Uani 1 1 d .
O1 O 0.5398(4) 1.3235(3) 0.0812(2) 0.0534(11) Uani 1 1 d .
O2 O 0.3638(4) 1.3177(3) 0.0823(3) 0.0628(13) Uani 1 1 d .
O3 O 0.1362(3) 0.9831(3) 0.0649(2) 0.0543(11) Uani 1 1 d .
O4 O 0.1997(3) 0.8365(4) 0.0902(2) 0.0487(11) Uani 1 1 d .
O5 O 0.9558(3) 0.5763(3) 0.1728(3) 0.0653(14) Uani 1 1 d .
O6 O 1.0630(3) 0.7826(3) 0.2539(2) 0.0357(9) Uani 1 1 d .
O7 O 1.1210(3) 0.9615(3) 0.2638(2) 0.0469(10) Uani 1 1 d .
O8 O 1.5937(3) 0.6817(4) 0.3122(3) 0.0726(15) Uani 1 1 d .
O9 O 1.6531(3) 0.8515(3) 0.3184(2) 0.0547(11) Uani 1 1 d .
O10 O 0.2185(4) -0.0583(4) 0.5254(3) 0.0708(14) Uani 1 1 d .
O11 O 0.0927(4) -0.1243(3) 0.4323(2) 0.0578(12) Uani 1 1 d .
O12 O -0.1168(4) 0.1078(3) 0.3141(2) 0.0593(12) Uani 1 1 d .
O13 O -0.0806(3) 0.2833(3) 0.3387(2) 0.0443(10) Uani 1 1 d .
O14 O 0.5540(6) 0.8382(5) 0.6315(5) 0.114(3) Uani 1 1 d .
O15 O 0.6729(4) 0.6742(4) 0.6928(5) 0.135(3) Uani 1 1 d .
O16 O 0.7230(3) 0.5199(3) 0.7144(3) 0.0681(14) Uani 1 1 d .
O17 O 1.2011(3) 0.7946(4) 0.9128(2) 0.0577(12) Uani 1 1 d .
O18 O 1.1614(3) 0.9447(4) 0.8794(3) 0.0655(13) Uani 1 1 d .

loop_
_atom_site_aniso_label
_atom_site_aniso_U_11
_atom_site_aniso_U_22
_atom_site_aniso_U_33
_atom_site_aniso_U_23
_atom_site_aniso_U_13
_atom_site_aniso_U_12
C1 0.027(3) 0.037(3) 0.030(3) 0.009(2) 0.002(2) 0.000(2)
C2 0.033(3) 0.043(3) 0.031(3) 0.010(2) 0.006(2) 0.004(3)
C3 0.042(3) 0.036(3) 0.035(3) 0.010(2) 0.001(3) 0.003(3)
C4 0.037(3) 0.047(4) 0.030(3) 0.004(3) -0.004(2) -0.003(3)
C5 0.033(3) 0.044(4) 0.029(3) 0.005(2) -0.003(2) 0.002(3)
C6 0.029(3) 0.042(3) 0.028(3) 0.006(2) 0.006(2) -0.003(3)
C7 0.026(3) 0.040(3) 0.034(3) -0.003(2) 0.003(2) -0.001(2)
C8 0.036(3) 0.048(4) 0.052(4) -0.009(3) 0.001(3) 0.002(3)
C9 0.034(3) 0.036(3) 0.054(4) -0.005(3) -0.001(3) 0.001(3)
C10 0.028(3) 0.035(3) 0.050(3) -0.004(3) -0.003(3) -0.001(2)
C11 0.028(3) 0.046(4) 0.058(4) -0.016(3) 0.000(3) 0.008(3)
C12 0.036(3) 0.071(5) 0.038(3) 0.000(3) -0.003(3) 0.008(3)
C13 0.025(3) 0.049(4) 0.048(3) 0.013(3) 0.005(3) 0.002(3)
C14 0.023(3) 0.034(3) 0.046(3) 0.001(3) 0.001(2) 0.007(2)
C15 0.030(3) 0.065(4) 0.052(4) 0.024(3) -0.001(3) 0.012(3)
C16 0.019(3) 0.043(4) 0.090(5) 0.013(3) 0.002(3) 0.004(3)
C17 0.034(4) 0.057(5) 0.147(7) 0.044(5) 0.006(4) 0.003(3)
C18 0.031(3) 0.086(5) 0.059(4) -0.029(4) -0.001(3) 0.017(4)
C19 0.045(4) 0.157(8) 0.042(4) 0.007(5) 0.007(3) 0.010(5)
C20 0.032(3) 0.033(3) 0.039(3) -0.003(3) -0.001(2) -0.002(3)
C21 0.031(3) 0.029(3) 0.036(3) -0.001(2) -0.006(2) 0.005(2)
C22 0.027(3) 0.036(3) 0.039(3) 0.010(2) 0.001(2) -0.001(2)
C23 0.033(3) 0.030(3) 0.038(3) 0.013(2) 0.008(2) -0.001(2)
C24 0.026(3) 0.039(3) 0.036(3) 0.007(2) 0.004(2) 0.006(2)
C25 0.032(3) 0.033(3) 0.081(5) -0.002(3) -0.008(3) -0.001(3)
C26 0.039(4) 0.034(3) 0.085(5) -0.005(3) -0.014(3) 0.002(3)
C27 0.029(3) 0.033(3) 0.039(3) -0.003(2) -0.005(2) -0.005(2)
C28 0.044(3) 0.032(3) 0.039(3) 0.003(3) 0.005(3) -0.005(3)
C29 0.042(3) 0.029(3) 0.040(3) 0.004(2) 0.008(3) 0.005(3)
C30 0.034(3) 0.044(4) 0.042(3) 0.012(3) 0.000(3) 0.007(3)
C31 0.034(3) 0.032(3) 0.031(3) 0.004(2) 0.001(2) -0.001(2)
C32 0.031(3) 0.033(3) 0.035(3) 0.004(2) 0.002(2) 0.003(2)
C33 0.032(3) 0.038(3) 0.025(3) 0.002(2) 0.004(2) 0.006(2)
C34 0.034(3) 0.041(3) 0.040(3) 0.000(3) -0.003(3) 0.007(3)
C35 0.036(3) 0.029(3) 0.034(3) 0.006(2) -0.003(2) -0.005(2)
C36 0.028(3) 0.032(3) 0.033(3) 0.001(2) -0.002(2) -0.005(2)
C37 0.041(3) 0.028(3) 0.071(4) 0.015(3) -0.021(3) 0.001(3)
C38 0.064(5) 0.213(12) 0.043(4) 0.058(6) -0.019(4) -0.071(7)
C39 0.051(6) 0.234(15) 0.161(12) -0.157(12) -0.026(7) 0.030(8)
C40 0.083(7) 0.020(4) 0.296(17) 0.034(7) -0.086(10) -0.020(4)
C41 0.105(8) 0.161(11) 0.096(7) 0.095(7) -0.053(6) -0.088(8)
C42 0.022(3) 0.129(7) 0.059(4) -0.051(5) 0.013(3) -0.006(4)
C43 0.042(6) 0.71(4) 0.159(11) -0.275(19) -0.010(6) 0.036(12)
C44 0.057(5) 0.031(4) 0.144(8) -0.041(5) -0.068(6) 0.025(4)
C45 0.110(9) 0.92(5) 0.112(9) 0.281(19) -0.067(8) -0.253(18)
C46 0.034(3) 0.036(4) 0.089(5) 0.008(3) -0.020(3) 0.000(3)
C47 0.027(3) 0.039(3) 0.051(3) 0.001(3) -0.004(3) -0.002(2)
C48 0.038(3) 0.032(3) 0.077(4) 0.001(3) -0.011(3) 0.009(3)
C49 0.035(3) 0.029(3) 0.071(4) -0.001(3) -0.006(3) -0.002(3)
C50 0.029(3) 0.036(3) 0.041(3) 0.003(3) 0.004(2) -0.002(3)
C51 0.031(3) 0.045(4) 0.040(3) 0.011(3) 0.001(3) 0.005(3)
C52 0.031(3) 0.040(3) 0.044(3) 0.011(3) 0.000(3) 0.004(3)
N1 0.058(4) 0.049(3) 0.031(3) 0.009(2) -0.004(3) 0.000(3)
N2 0.024(2) 0.065(4) 0.041(3) 0.012(3) 0.004(2) 0.011(3)
N3 0.031(2) 0.037(3) 0.039(3) 0.003(2) 0.000(2) 0.006(2)
N4 0.023(2) 0.042(3) 0.037(3) 0.000(2) -0.0012(19) 0.003(2)
N5 0.031(3) 0.046(3) 0.050(3) 0.011(2) 0.005(2) 0.005(2)
N6 0.064(4) 0.034(3) 0.052(3) 0.005(3) 0.002(3) 0.013(3)
N7 0.044(3) 0.036(3) 0.042(3) -0.001(2) -0.009(2) -0.005(2)
N8 0.036(3) 0.025(2) 0.048(3) 0.000(2) 0.004(2) 0.001(2)
N9 0.030(2) 0.031(3) 0.037(2) -0.003(2) -0.002(2) -0.002(2)
N10 0.029(3) 0.059(4) 0.043(3) 0.007(3) -0.003(2) 0.002(3)
O1 0.062(3) 0.050(3) 0.043(2) 0.008(2) -0.003(2) -0.013(2)
O2 0.065(3) 0.047(3) 0.078(3) 0.019(2) -0.009(3) 0.009(2)
O3 0.029(2) 0.070(3) 0.070(3) 0.028(2) 0.007(2) 0.009(2)
O4 0.034(2) 0.053(3) 0.060(3) 0.014(2) 0.003(2) 0.002(2)
O5 0.029(2) 0.049(3) 0.119(4) 0.009(3) 0.007(3) 0.011(2)
O6 0.0231(18) 0.032(2) 0.051(2) 0.0097(17) -0.0007(17) 0.0014(16)
O7 0.038(2) 0.034(2) 0.064(3) -0.0035(19) -0.006(2) 0.0070(18)
O8 0.035(2) 0.058(3) 0.137(5) 0.043(3) 0.017(3) 0.014(2)
O9 0.036(2) 0.057(3) 0.065(3) -0.003(2) -0.002(2) 0.003(2)
O10 0.079(3) 0.053(3) 0.082(3) 0.018(3) -0.012(3) 0.021(3)
O11 0.085(3) 0.033(2) 0.055(3) -0.001(2) 0.014(2) 0.006(2)
O12 0.069(3) 0.040(3) 0.056(3) -0.010(2) -0.020(2) -0.009(2)
O13 0.040(2) 0.041(3) 0.049(2) 0.0076(19) -0.0108(19) -0.0003(19)
O14 0.104(5) 0.072(4) 0.149(6) 0.057(4) -0.082(5) -0.052(3)
O15 0.069(3) 0.034(3) 0.275(8) 0.000(4) -0.108(5) 0.001(3)
O16 0.047(3) 0.029(3) 0.120(4) 0.006(2) -0.023(3) -0.004(2)
O17 0.035(2) 0.070(3) 0.068(3) 0.025(2) -0.013(2) -0.002(2)
O18 0.053(3) 0.041(3) 0.091(4) -0.001(2) -0.022(3) -0.009(2)

loop_
_atom_type_symbol
_atom_type_description
_atom_type_scat_dispersion_real
_atom_type_scat_dispersion_imag
_atom_type_scat_source
C C 0.0033 0.0016 'International Tables Vol C Tables 4.2.6.8 and 6.1.1.4'
H H 0.0000 0.0000 'International Tables Vol C Tables 4.2.6.8 and 6.1.1.4'
N N 0.0061 0.0033 'International Tables Vol C Tables 4.2.6.8 and 6.1.1.4'
O O 0.0106 0.0060 'International Tables Vol C Tables 4.2.6.8 and 6.1.1.4'

loop_
_geom_angle_atom_site_label_1
_geom_angle_atom_site_label_2
_geom_angle_atom_site_label_3
_geom_angle
C2 C1 C6 121.5(5)
C2 C1 N2 116.4(5)
C6 C1 N2 122.1(5)
C3 C2 C1 118.8(5)
C3 C2 H2A 120.6
C1 C2 H2A 120.6
C2 C3 C4 121.6(5)
C2 C3 N1 118.2(5)
C4 C3 N1 120.3(5)
C5 C4 C3 120.5(5)
C5 C4 H4A 119.8
C3 C4 H4A 119.8
C4 C5 C6 120.4(5)
C4 C5 H5A 119.8
C6 C5 H5A 119.8
N3 C6 C5 121.1(5)
N3 C6 C1 121.6(5)
C5 C6 C1 117.2(5)
N4 C7 C8 126.0(5)
N4 C7 C9 115.9(5)
C8 C7 C9 118.2(5)
C7 C8 H8A 109.5
C7 C8 H8B 109.5
H8A C8 H8B 109.5
C7 C8 H8C 109.5
H8A C8 H8C 109.5
H8B C8 H8C 109.5
C7 C9 C10 114.9(5)
C7 C9 H9A 108.5
C10 C9 H9A 108.5
C7 C9 H9B 108.5
C10 C9 H9B 108.5
H9A C9 H9B 107.5
C11 C10 C9 113.7(5)
C11 C10 H10A 108.8
C9 C10 H10A 108.8
C11 C10 H10B 108.8
C9 C10 H10B 108.8
H10A C10 H10B 107.7
C16 C11 C10 120.1(5)
C16 C11 C12 98.8(4)
C10 C11 C12 114.7(5)
C16 C11 H11A 107.5
C10 C11 H11A 107.5
C12 C11 H11A 107.5
C19 C12 C18 112.7(5)
C19 C12 C13 109.4(6)
C18 C12 C13 111.4(5)
C19 C12 C11 115.4(5)
C18 C12 C11 98.6(5)
C13 C12 C11 109.0(5)
C14 C13 C12 113.7(5)
C14 C13 H13A 108.8
C12 C13 H13A 108.8
C14 C13 H13B 108.8
C12 C13 H13B 108.8
H13A C13 H13B 107.7
O6 C14 C13 109.6(4)
O6 C14 C15 107.7(4)
C13 C14 C15 114.8(4)
O6 C14 H14A 108.2
C13 C14 H14A 108.2
C15 C14 H14A 108.2
C14 C15 C16 112.3(5)
C14 C15 H15A 109.1
C16 C15 H15A 109.1
C14 C15 H15B 109.1
C16 C15 H15B 109.1
H15A C15 H15B 107.9
O5 C16 C11 104.3(5)
O5 C16 C15 108.1(5)
C11 C16 C15 112.1(5)
O5 C16 C17 106.7(5)
C11 C16 C17 116.2(5)
C15 C16 C17 108.8(6)
C16 C17 H17A 109.5
C16 C17 H17B 109.5
H17A C17 H17B 109.5
C16 C17 H17C 109.5
H17A C17 H17C 109.5
H17B C17 H17C 109.5
O5 C18 C12 108.2(5)
O5 C18 H18A 110.0
C12 C18 H18A 110.0
O5 C18 H18B 110.0
C12 C18 H18B 110.0
H18A C18 H18B 108.4
C12 C19 H19A 109.5
C12 C19 H19B 109.5
H19A C19 H19B 109.5
C12 C19 H19C 109.5
H19A C19 H19C 109.5
H19B C19 H19C 109.5
O7 C20 O6 124.0(5)
O7 C20 C21 122.5(5)
O6 C20 C21 113.5(5)
C26 C21 C22 119.1(5)
C26 C21 C20 118.7(5)
C22 C21 C20 122.1(5)
C23 C22 C21 120.4(5)
C23 C22 H22A 119.8
C21 C22 H22A 119.8
C22 C23 C24 118.9(5)
C22 C23 H23A 120.6
C24 C23 H23A 120.6
C25 C24 C23 121.9(5)
C25 C24 N5 118.7(5)
C23 C24 N5 119.4(5)
C24 C25 C26 118.6(5)
C24 C25 H25A 120.7
C26 C25 H25A 120.7
C25 C26 C21 121.0(6)
C25 C26 H26A 119.5
C21 C26 H26A 119.5
C28 C27 C32 120.6(5)
C28 C27 N7 116.4(5)
C32 C27 N7 123.0(5)
C29 C28 C27 120.0(5)
C29 C28 H28A 120.0
C27 C28 H28A 120.0
C28 C29 C30 120.8(5)
C28 C29 N6 119.3(5)
C30 C29 N6 119.9(5)
C31 C30 C29 119.6(5)
C31 C30 H30A 120.2
C29 C30 H30A 120.2
C30 C31 C32 122.1(5)
C30 C31 H31A 118.9
C32 C31 H31A 118.9
N8 C32 C31 122.1(5)
N8 C32 C27 121.2(5)
C31 C32 C27 116.7(5)
N9 C33 C34 126.7(5)
N9 C33 C35 116.9(5)
C34 C33 C35 116.4(5)
C33 C34 H34A 109.5
C33 C34 H34B 109.5
H34A C34 H34B 109.5
C33 C34 H34C 109.5
H34A C34 H34C 109.5
H34B C34 H34C 109.5
C36 C35 C33 117.2(4)
C36 C35 H35A 108.0
C33 C35 H35A 108.0
C36 C35 H35B 108.0
C33 C35 H35B 108.0
H35A C35 H35B 107.2
C37 C36 C35 114.7(4)
C37 C36 H36A 108.6
C35 C36 H36A 108.6
C37 C36 H36B 108.6
C35 C36 H36B 108.6
H36A C36 H36B 107.6
C38 C37 C36 121.3(6)
C38 C37 C42 96.3(5)
C36 C37 C42 116.5(5)
C38 C37 H37A 107.2
C36 C37 H37A 107.2
C42 C37 H37A 107.2
C39 C38 C37 114.1(9)
C39 C38 C45 115.3(14)
C37 C38 C45 108.7(8)
C39 C38 O14 110.9(7)
C37 C38 O14 97.6(8)
C45 C38 O14 108.8(11)
C38 C39 C40 116.7(9)
C38 C39 H39A 108.1
C40 C39 H39A 108.1
C38 C39 H39B 108.1
C40 C39 H39B 108.1
H39A C39 H39B 107.3
C41 C40 C39 115.2(8)
C41 C40 O15 103.7(12)
C39 C40 O15 111.0(9)
C41 C40 H40A 108.9
C39 C40 H40A 108.9
O15 C40 H40A 108.9
C40 C41 C42 112.3(6)
C40 C41 H41A 109.1
C42 C41 H41A 109.1
C40 C41 H41B 109.1
C42 C41 H41B 109.1
H41A C41 H41B 107.9
C44 C42 C43 113.5(9)
C44 C42 C41 107.2(6)
C43 C42 C41 114.8(12)
C44 C42 C37 101.1(7)
C43 C42 C37 110.9(7)
C41 C42 C37 108.3(5)
C42 C43 H43A 109.5
C42 C43 H43B 109.5
H43A C43 H43B 109.5
C42 C43 H43C 109.5
H43A C43 H43C 109.5
H43B C43 H43C 109.5
O14 C44 C42 111.8(7)
O14 C44 H44A 109.3
C42 C44 H44A 109.3
O14 C44 H44B 109.3
C42 C44 H44B 109.3
H44A C44 H44B 107.9
C38 C45 H45A 109.5
C38 C45 H45B 109.5
H45A C45 H45B 109.5
C38 C45 H45C 109.5
H45A C45 H45C 109.5
H45B C45 H45C 109.5
O16 C46 O15 121.2(6)
O16 C46 C47 123.9(6)
O15 C46 C47 114.8(5)
C48 C47 C52 119.4(5)
C48 C47 C46 123.0(5)
C52 C47 C46 117.6(5)
C47 C48 C49 120.5(5)
C47 C48 H48A 119.7
C49 C48 H48A 119.7
C50 C49 C48 117.5(5)
C50 C49 H49A 121.2
C48 C49 H49A 121.2
C51 C50 C49 122.5(5)
C51 C50 N10 119.2(5)
C49 C50 N10 118.3(5)
C52 C51 C50 119.4(5)
C52 C51 H51A 120.3
C50 C51 H51A 120.3
C51 C52 C47 120.7(5)
C51 C52 H52A 119.7
C47 C52 H52A 119.7
O2 N1 O1 122.2(5)
O2 N1 C3 119.3(5)
O1 N1 C3 118.5(5)
O3 N2 O4 121.3(5)
O3 N2 C1 119.5(5)
O4 N2 C1 119.2(4)
C6 N3 N4 117.7(4)
C7 N4 N3 114.3(4)
O8 N5 O9 123.0(5)
O8 N5 C24 118.3(5)
O9 N5 C24 118.7(5)
O10 N6 O11 123.3(5)
O10 N6 C29 117.9(5)
O11 N6 C29 118.7(5)
O12 N7 O13 121.5(5)
O12 N7 C27 119.9(5)
O13 N7 C27 118.6(4)
C32 N8 N9 117.5(4)
C33 N9 N8 114.1(4)
O17 N10 O18 123.0(5)
O17 N10 C50 118.1(5)
O18 N10 C50 118.9(5)
C18 O5 C16 106.2(5)
C20 O6 C14 117.3(4)
C44 O14 C38 108.9(6)
C46 O15 C40 118.0(5)

loop_
_geom_bond_atom_site_label_1
_geom_bond_atom_site_label_2
_geom_bond_distance
C1 C2 1.386(7)
C1 C6 1.421(7)
C1 N2 1.440(7)
C2 C3 1.367(7)
C2 H2A 0.9300
C3 C4 1.385(7)
C3 N1 1.451(7)
C4 C5 1.366(7)
C4 H4A 0.9300
C5 C6 1.418(7)
C5 H5A 0.9300
C6 N3 1.360(7)
C7 N4 1.297(7)
C7 C8 1.486(7)
C7 C9 1.502(7)
C8 H8A 0.9600
C8 H8B 0.9600
C8 H8C 0.9600
C9 C10 1.533(7)
C9 H9A 0.9700
C9 H9B 0.9700
C10 C11 1.531(7)
C10 H10A 0.9700
C10 H10B 0.9700
C11 C16 1.507(9)
C11 C12 1.558(8)
C11 H11A 0.9800
C12 C19 1.518(9)
C12 C18 1.518(8)
C12 C13 1.528(8)
C13 C14 1.505(7)
C13 H13A 0.9700
C13 H13B 0.9700
C14 O6 1.473(6)
C14 C15 1.506(8)
C14 H14A 0.9800
C15 C16 1.528(8)
C15 H15A 0.9700
C15 H15B 0.9700
C16 O5 1.464(6)
C16 C17 1.547(9)
C17 H17A 0.9600
C17 H17B 0.9600
C17 H17C 0.9600
C18 O5 1.441(8)
C18 H18A 0.9700
C18 H18B 0.9700
C19 H19A 0.9600
C19 H19B 0.9600
C19 H19C 0.9600
C20 O7 1.216(6)
C20 O6 1.332(6)
C20 C21 1.480(7)
C21 C26 1.377(7)
C21 C22 1.393(7)
C22 C23 1.373(7)
C22 H22A 0.9300
C23 C24 1.376(7)
C23 H23A 0.9300
C24 C25 1.372(7)
C24 N5 1.464(6)
C25 C26 1.376(8)
C25 H25A 0.9300
C26 H26A 0.9300
C27 C28 1.380(7)
C27 C32 1.420(7)
C27 N7 1.432(7)
C28 C29 1.368(7)
C28 H28A 0.9300
C29 C30 1.399(7)
C29 N6 1.465(7)
C30 C31 1.342(7)
C30 H30A 0.9300
C31 C32 1.418(7)
C31 H31A 0.9300
C32 N8 1.372(6)
C33 N9 1.282(6)
C33 C34 1.499(7)
C33 C35 1.519(7)
C34 H34A 0.9600
C34 H34B 0.9600
C34 H34C 0.9600
C35 C36 1.501(7)
C35 H35A 0.9700
C35 H35B 0.9700
C36 C37 1.500(7)
C36 H36A 0.9700
C36 H36B 0.9700
C37 C38 1.490(10)
C37 C42 1.555(9)
C37 H37A 0.9800
C38 C39 1.371(15)
C38 C45 1.523(12)
C38 O14 1.568(12)
C39 C40 1.463(18)
C39 H39A 0.9700
C39 H39B 0.9700
C40 C41 1.461(16)
C40 O15 1.511(10)
C40 H40A 0.9800
C41 C42 1.540(12)
C41 H41A 0.9700
C41 H41B 0.9700
C42 C44 1.470(10)
C42 C43 1.491(10)
C43 H43A 0.9600
C43 H43B 0.9600
C43 H43C 0.9600
C44 O14 1.200(10)
C44 H44A 0.9700
C44 H44B 0.9700
C45 H45A 0.9600
C45 H45B 0.9600
C45 H45C 0.9600
C46 O16 1.200(7)
C46 O15 1.299(7)
C46 C47 1.477(7)
C47 C48 1.390(8)
C47 C52 1.394(7)
C48 C49 1.395(7)
C48 H48A 0.9300
C49 C50 1.379(7)
C49 H49A 0.9300
C50 C51 1.379(7)
C50 N10 1.475(7)
C51 C52 1.351(7)
C51 H51A 0.9300
C52 H52A 0.9300
N1 O2 1.230(6)
N1 O1 1.239(6)
N2 O3 1.233(5)
N2 O4 1.263(6)
N3 N4 1.401(6)
N5 O8 1.218(6)
N5 O9 1.231(6)
N6 O10 1.227(6)
N6 O11 1.233(6)
N7 O12 1.228(5)
N7 O13 1.257(6)
N8 N9 1.401(5)
N10 O17 1.224(6)
N10 O18 1.227(6)
